data_7016279
loop_
_publ_author_name
'Sundaravel, Karuppasamy'
'Suresh, Eringathodi'
'Saminathan, Kolandaivel'
'Palaniandavar, Mallayan'

_publ_section_title
;
 Iron(III) complexes of N(2)O and N(3)O donor ligands as functional
 models for catechol dioxygenase enzymes: ether oxygen coordination
 tunes the regioselectivity and reactivity.
;
_journal_issue 32
_journal_name_full 'Dalton transactions (Cambridge, England : 2003)'
_journal_page_first 8092
_journal_page_last 8107
_journal_paper_doi 10.1039/c0dt01598a
_journal_volume 40
_journal_year 2011
_chemical_formula_sum 'C23 H24 Cl5 Fe N3 O3.5'
_chemical_formula_weight 631.55
_chemical_name_systematic
;
?
;
_space_group_IT_number 14
_symmetry_cell_setting monoclinic
_symmetry_space_group_name_Hall '-P 2yn'
_symmetry_space_group_name_H-M 'P 1 21/n 1'
_atom_sites_solution_hydrogens geom
_atom_sites_solution_primary direct
_atom_sites_solution_secondary difmap
_audit_creation_method SHELXL-97
_cell_angle_alpha 90.00
_cell_angle_beta 108.476(2)
_cell_angle_gamma 90.00
_cell_formula_units_Z 4
_cell_length_a 12.1080(4)
_cell_length_b 16.7012(5)
_cell_length_c 14.2209(5)
_cell_measurement_reflns_used 4346
_cell_measurement_temperature 293(2)
_cell_measurement_theta_max 25.19
_cell_measurement_theta_min 1.93
_cell_volume 2727.50(16)
_computing_cell_refinement 'Bruker Smart'
_computing_data_collection 'Bruker Smart'
_computing_data_reduction 'Bruker Saint'
_computing_molecular_graphics ORTEP
_computing_structure_refinement 'SHELXL-97 (Sheldrick, 1997)'
_computing_structure_solution 'SHELXS-97 (Sheldrick, 1990)'
_diffrn_ambient_temperature 293(2)
_diffrn_measured_fraction_theta_full 0.958
_diffrn_measured_fraction_theta_max 0.958
_diffrn_measurement_device_type 'Bruker Smart Apex CCD diffractometer'
_diffrn_measurement_method 'omega-phi scan'
_diffrn_radiation_monochromator graphite
_diffrn_radiation_source 'fine-focus sealed tube'
_diffrn_radiation_type MoK\a
_diffrn_radiation_wavelength 0.71073
_diffrn_reflns_av_R_equivalents 0.0515
_diffrn_reflns_av_sigmaI/netI 0.0476
_diffrn_reflns_limit_h_max 13
_diffrn_reflns_limit_h_min -14
_diffrn_reflns_limit_k_max 19
_diffrn_reflns_limit_k_min -19
_diffrn_reflns_limit_l_max 16
_diffrn_reflns_limit_l_min -17
_diffrn_reflns_number 24306
_diffrn_reflns_theta_full 25.19
_diffrn_reflns_theta_max 25.19
_diffrn_reflns_theta_min 1.93
_exptl_absorpt_coefficient_mu 1.075
_exptl_absorpt_correction_T_max 0.8468
_exptl_absorpt_correction_T_min 0.7674
_exptl_absorpt_correction_type multi-scan
_exptl_absorpt_process_details 'BRUKER SADABS'
_exptl_crystal_colour 'dark red'
_exptl_crystal_density_diffrn 1.538
_exptl_crystal_density_method 'not measured'
_exptl_crystal_description Prism
_exptl_crystal_F_000 1288
_exptl_crystal_size_max 0.26
_exptl_crystal_size_mid 0.22
_exptl_crystal_size_min 0.16
_platon_squeeze_details ' ?'
_refine_diff_density_max 0.699
_refine_diff_density_min -0.517
_refine_diff_density_rms 0.077
_refine_ls_extinction_method none
_refine_ls_goodness_of_fit_ref 0.946
_refine_ls_hydrogen_treatment constr
_refine_ls_matrix_type full
_refine_ls_number_parameters 299
_refine_ls_number_reflns 4872
_refine_ls_number_restraints 0
_refine_ls_restrained_S_all 0.946
_refine_ls_R_factor_all 0.0914
_refine_ls_R_factor_gt 0.0643
_refine_ls_shift/su_max 0.000
_refine_ls_shift/su_mean 0.000
_refine_ls_structure_factor_coef Fsqd
_refine_ls_weighting_details 'calc w=1/[\s^2^(Fo^2^)+(0.0580P)^2^+10.0242P] where P=(Fo^2^+2Fc^2^)/3'
_refine_ls_weighting_scheme calc
_refine_ls_wR_factor_gt 0.1533
_refine_ls_wR_factor_ref 0.1641
_reflns_number_gt 3351
_reflns_number_total 4872
_reflns_threshold_expression >2sigma(I)
_cod_data_source_file c0dt01598a.txt
_cod_data_source_block mpfa10(5a)
_cod_depositor_comments
;
The following automatic conversions were performed:

'_symmetry_cell_setting' value 'Monoclinic' changed to 'monoclinic'
according to /home/saulius/struct/CIF-dictionaries/cif_core.dic
dictionary named 'cif_core.dic' version 2.4.1 from
2010-06-29.

'_exptl_absorpt_correction_type' value 'MULTI-SCAN'
changed to 'multi-scan' according to
/home/saulius/struct/CIF-dictionaries/cif_core.dic dictionary named
'cif_core.dic' version 2.4.1 from 2010-06-29.

Automatic conversion script
Id: cif_fix_values 1715 2011-07-08 13:25:40Z adriana 
;
_cod_original_cell_volume 2727.50(15)
_cod_original_sg_symbol_H-M P21/n
_cod_original_formula_sum 'C23 H24 Cl5 Fe N3 O3.50'
_cod_database_code 7016279

loop_
_symmetry_equiv_pos_as_xyz
'x, y, z'
'-x+1/2, y+1/2, -z+1/2'
'-x, -y, -z'
'x-1/2, -y-1/2, z-1/2'

loop_
_atom_site_label
_atom_site_type_symbol
_atom_site_fract_x
_atom_site_fract_y
_atom_site_fract_z
_atom_site_U_iso_or_equiv
_atom_site_adp_type
_atom_site_occupancy
_atom_site_calc_flag
_atom_site_refinement_flags
C1 C 0.7241(5) 0.3615(4) 0.0812(4) 0.0587(15) Uani 1 d .
H1 H 0.6730 0.3335 0.0288 0.070 Uiso 1 calc R
C2 C 0.7721(6) 0.4317(4) 0.0606(6) 0.0743(19) Uani 1 d .
H2 H 0.7554 0.4493 -0.0045 0.089 Uiso 1 calc R
C3 C 0.8426(6) 0.4738(4) 0.1349(6) 0.077(2) Uani 1 d .
H3 H 0.8741 0.5220 0.1227 0.092 Uiso 1 calc R
C4 C 0.8685(5) 0.4450(4) 0.2307(6) 0.0737(19) Uani 1 d .
H4 H 0.9169 0.4739 0.2837 0.088 Uiso 1 calc R
C5 C 0.8212(4) 0.3726(3) 0.2464(4) 0.0507(14) Uani 1 d .
C6 C 0.8547(5) 0.3323(4) 0.3436(5) 0.0666(17) Uani 1 d .
H6A H 0.8828 0.3719 0.3956 0.080 Uiso 1 calc R
H6B H 0.9176 0.2951 0.3480 0.080 Uiso 1 calc R
C7 C 0.7949(5) 0.2184(4) 0.4226(4) 0.0586(15) Uani 1 d .
H7A H 0.7312 0.1973 0.4426 0.070 Uiso 1 calc R
H7B H 0.8563 0.2347 0.4819 0.070 Uiso 1 calc R
C8 C 0.8392(4) 0.1552(3) 0.3720(4) 0.0528(14) Uani 1 d .
C9 C 0.9257(5) 0.1035(4) 0.4216(5) 0.0624(17) Uani 1 d .
H9 H 0.9607 0.1081 0.4898 0.075 Uiso 1 calc R
C10 C 0.9598(6) 0.0452(4) 0.3698(6) 0.076(2) Uani 1 d .
H10 H 1.0179 0.0091 0.4022 0.092 Uiso 1 calc R
C11 C 0.9072(5) 0.0404(4) 0.2689(6) 0.0710(18) Uani 1 d .
H11 H 0.9295 0.0014 0.2320 0.085 Uiso 1 calc R
C12 C 0.8214(5) 0.0941(4) 0.2239(5) 0.0639(16) Uani 1 d .
H12 H 0.7854 0.0901 0.1558 0.077 Uiso 1 calc R
C13 C 0.4290(4) 0.2836(3) 0.2095(4) 0.0430(12) Uani 1 d .
C14 C 0.4480(4) 0.2083(3) 0.2568(4) 0.0449(12) Uani 1 d .
C15 C 0.3611(5) 0.1731(3) 0.2855(5) 0.0565(15) Uani 1 d .
C16 C 0.2512(5) 0.2105(4) 0.2648(5) 0.0650(17) Uani 1 d .
C17 C 0.2334(5) 0.2844(4) 0.2194(5) 0.0693(18) Uani 1 d .
C18 C 0.3231(5) 0.3208(3) 0.1924(4) 0.0547(14) Uani 1 d .
C19 C 0.6818(6) 0.3399(4) 0.3980(4) 0.0681(17) Uani 1 d .
H19A H 0.6173 0.3084 0.4045 0.082 Uiso 1 calc R
H19B H 0.6492 0.3818 0.3499 0.082 Uiso 1 calc R
C20 C 0.7427(7) 0.3794(4) 0.4976(5) 0.085(2) Uani 1 d .
H20A H 0.6868 0.3901 0.5321 0.102 Uiso 1 calc R
H20B H 0.8020 0.3439 0.5384 0.102 Uiso 1 calc R
C21 C 0.8687(9) 0.4859(5) 0.5725(7) 0.149(5) Uani 1 d .
H21A H 0.8219 0.5110 0.6074 0.224 Uiso 1 calc R
H21B H 0.9187 0.5251 0.5575 0.224 Uiso 1 calc R
H21C H 0.9152 0.4445 0.6131 0.224 Uiso 1 calc R
N1 N 0.7472(3) 0.3323(3) 0.1713(3) 0.0465(11) Uani 1 d .
N2 N 0.7544(4) 0.2882(3) 0.3587(3) 0.0504(11) Uani 1 d .
N3 N 0.7877(4) 0.1511(3) 0.2723(3) 0.0492(11) Uani 1 d .
O1 O 0.5171(3) 0.3141(2) 0.1847(3) 0.0487(9) Uani 1 d .
O2 O 0.5526(3) 0.1760(2) 0.2724(3) 0.0533(10) Uani 1 d .
O3 O 0.7937(5) 0.4512(3) 0.4812(4) 0.109(2) Uani 1 d .
Cl1 Cl 0.59859(14) 0.18185(11) 0.05649(12) 0.0724(5) Uani 1 d .
Cl2 Cl 0.38469(16) 0.08064(11) 0.34052(17) 0.0907(6) Uani 1 d .
Cl3 Cl 0.14254(16) 0.16497(14) 0.29862(19) 0.1055(8) Uani 1 d .
Cl4 Cl 0.10239(18) 0.33351(15) 0.1992(2) 0.1250(10) Uani 1 d .
Cl5 Cl 0.30087(14) 0.41344(10) 0.13569(16) 0.0807(6) Uani 1 d .
Fe Fe 0.64765(6) 0.23799(4) 0.21069(5) 0.0442(2) Uani 1 d .

loop_
_atom_site_aniso_label
_atom_site_aniso_U_11
_atom_site_aniso_U_22
_atom_site_aniso_U_33
_atom_site_aniso_U_23
_atom_site_aniso_U_13
_atom_site_aniso_U_12
C1 0.055(3) 0.068(4) 0.054(4) 0.012(3) 0.019(3) 0.005(3)
C2 0.059(4) 0.074(5) 0.091(5) 0.028(4) 0.025(4) -0.001(4)
C3 0.056(4) 0.064(4) 0.112(6) 0.031(4) 0.029(4) 0.000(3)
C4 0.054(4) 0.066(4) 0.095(5) -0.010(4) 0.014(4) -0.018(3)
C5 0.031(3) 0.049(3) 0.064(4) 0.004(3) 0.004(2) 0.001(2)
C6 0.049(3) 0.062(4) 0.072(4) -0.004(3) -0.005(3) -0.012(3)
C7 0.054(3) 0.063(4) 0.049(3) 0.010(3) 0.003(3) 0.006(3)
C8 0.033(3) 0.054(3) 0.067(4) 0.016(3) 0.010(3) 0.002(2)
C9 0.052(3) 0.064(4) 0.068(4) 0.029(3) 0.015(3) 0.012(3)
C10 0.050(4) 0.061(4) 0.118(6) 0.032(4) 0.026(4) 0.016(3)
C11 0.054(4) 0.058(4) 0.105(6) 0.006(4) 0.030(4) 0.010(3)
C12 0.054(4) 0.060(4) 0.075(4) -0.005(3) 0.018(3) -0.003(3)
C13 0.035(3) 0.048(3) 0.045(3) 0.001(2) 0.011(2) -0.004(2)
C14 0.041(3) 0.043(3) 0.050(3) 0.003(2) 0.013(2) -0.001(2)
C15 0.049(3) 0.053(3) 0.074(4) 0.011(3) 0.028(3) 0.001(3)
C16 0.050(3) 0.068(4) 0.086(5) 0.017(3) 0.034(3) 0.001(3)
C17 0.043(3) 0.075(4) 0.094(5) 0.011(4) 0.028(3) 0.010(3)
C18 0.044(3) 0.053(3) 0.069(4) 0.010(3) 0.021(3) 0.003(3)
C19 0.071(4) 0.069(4) 0.054(4) -0.002(3) 0.004(3) -0.001(3)
C20 0.115(6) 0.069(5) 0.062(4) -0.011(4) 0.014(4) -0.001(4)
C21 0.165(10) 0.087(6) 0.127(8) -0.028(6) -0.051(7) -0.020(6)
N1 0.032(2) 0.051(3) 0.052(3) 0.010(2) 0.008(2) 0.0015(19)
N2 0.040(2) 0.055(3) 0.046(3) 0.004(2) 0.000(2) 0.003(2)
N3 0.038(2) 0.053(3) 0.050(3) 0.002(2) 0.004(2) 0.001(2)
O1 0.0345(18) 0.046(2) 0.061(2) 0.0111(18) 0.0093(17) -0.0024(16)
O2 0.040(2) 0.052(2) 0.067(2) 0.0136(19) 0.0152(18) 0.0043(17)
O3 0.139(5) 0.070(3) 0.078(3) -0.010(3) -0.022(3) -0.015(3)
Cl1 0.0592(9) 0.0843(12) 0.0569(9) -0.0129(8) -0.0056(7) -0.0028(8)
Cl2 0.0764(11) 0.0732(12) 0.1374(18) 0.0455(11) 0.0550(12) 0.0089(9)
Cl3 0.0626(11) 0.1131(16) 0.158(2) 0.0506(15) 0.0598(13) 0.0021(10)
Cl4 0.0665(12) 0.1207(18) 0.213(3) 0.0640(18) 0.0800(15) 0.0377(12)
Cl5 0.0627(10) 0.0623(10) 0.1244(16) 0.0310(10) 0.0400(10) 0.0200(8)
Fe 0.0285(4) 0.0491(4) 0.0477(4) 0.0052(4) 0.0019(3) -0.0016(3)

loop_
_atom_type_symbol
_atom_type_description
_atom_type_scat_dispersion_real
_atom_type_scat_dispersion_imag
_atom_type_scat_source
C C 0.0033 0.0016 'International Tables Vol C Tables 4.2.6.8 and 6.1.1.4'
H H 0.0000 0.0000 'International Tables Vol C Tables 4.2.6.8 and 6.1.1.4'
N N 0.0061 0.0033 'International Tables Vol C Tables 4.2.6.8 and 6.1.1.4'
O O 0.0106 0.0060 'International Tables Vol C Tables 4.2.6.8 and 6.1.1.4'
Cl Cl 0.1484 0.1585 'International Tables Vol C Tables 4.2.6.8 and 6.1.1.4'
Fe Fe 0.3463 0.8444 'International Tables Vol C Tables 4.2.6.8 and 6.1.1.4'

loop_
_geom_angle_atom_site_label_1
_geom_angle_atom_site_label_2
_geom_angle_atom_site_label_3
_geom_angle
N1 C1 C2 123.2(6)
N1 C1 H1 118.4
C2 C1 H1 118.4
C3 C2 C1 119.2(7)
C3 C2 H2 120.4
C1 C2 H2 120.4
C2 C3 C4 119.2(6)
C2 C3 H3 120.4
C4 C3 H3 120.4
C3 C4 C5 119.0(6)
C3 C4 H4 120.5
C5 C4 H4 120.5
N1 C5 C4 121.1(6)
N1 C5 C6 115.8(5)
C4 C5 C6 123.0(5)
C5 C6 N2 111.4(4)
C5 C6 H6A 109.3
N2 C6 H6A 109.3
C5 C6 H6B 109.3
N2 C6 H6B 109.3
H6A C6 H6B 108.0
N2 C7 C8 111.7(5)
N2 C7 H7A 109.3
C8 C7 H7A 109.3
N2 C7 H7B 109.3
C8 C7 H7B 109.3
H7A C7 H7B 107.9
N3 C8 C9 122.0(6)
N3 C8 C7 115.4(5)
C9 C8 C7 122.6(6)
C10 C9 C8 119.1(6)
C10 C9 H9 120.5
C8 C9 H9 120.5
C9 C10 C11 119.1(6)
C9 C10 H10 120.5
C11 C10 H10 120.5
C12 C11 C10 118.8(7)
C12 C11 H11 120.6
C10 C11 H11 120.6
N3 C12 C11 123.1(6)
N3 C12 H12 118.5
C11 C12 H12 118.5
O1 C13 C18 124.3(5)
O1 C13 C14 116.4(4)
C18 C13 C14 119.3(5)
O2 C14 C15 123.7(5)
O2 C14 C13 116.4(4)
C15 C14 C13 119.8(5)
C14 C15 C16 120.6(5)
C14 C15 Cl2 119.2(4)
C16 C15 Cl2 120.1(4)
C17 C16 C15 119.3(5)
C17 C16 Cl3 120.6(5)
C15 C16 Cl3 120.1(5)
C16 C17 C18 119.8(5)
C16 C17 Cl4 120.2(5)
C18 C17 Cl4 120.0(5)
C13 C18 C17 121.1(5)
C13 C18 Cl5 119.1(4)
C17 C18 Cl5 119.8(4)
N2 C19 C20 116.0(5)
N2 C19 H19A 108.3
C20 C19 H19A 108.3
N2 C19 H19B 108.3
C20 C19 H19B 108.3
H19A C19 H19B 107.4
O3 C20 C19 108.9(6)
O3 C20 H20A 109.9
C19 C20 H20A 109.9
O3 C20 H20B 109.9
C19 C20 H20B 109.9
H20A C20 H20B 108.3
O3 C21 H21A 109.5
O3 C21 H21B 109.5
H21A C21 H21B 109.5
O3 C21 H21C 109.5
H21A C21 H21C 109.5
H21B C21 H21C 109.5
C1 N1 C5 118.2(5)
C1 N1 Fe 124.0(4)
C5 N1 Fe 116.6(4)
C7 N2 C19 110.9(5)
C7 N2 C6 110.8(4)
C19 N2 C6 112.2(5)
C7 N2 Fe 105.3(3)
C19 N2 Fe 109.9(3)
C6 N2 Fe 107.5(3)
C12 N3 C8 117.9(5)
C12 N3 Fe 126.9(4)
C8 N3 Fe 115.2(4)
C13 O1 Fe 111.6(3)
C14 O2 Fe 112.1(3)
C20 O3 C21 112.1(6)
O2 Fe O1 82.79(14)
O2 Fe N1 163.69(17)
O1 Fe N1 87.77(15)
O2 Fe N3 87.72(16)
O1 Fe N3 167.17(17)
N1 Fe N3 99.34(16)
O2 Fe N2 91.32(16)
O1 Fe N2 97.12(16)
N1 Fe N2 76.64(17)
N3 Fe N2 74.40(17)
O2 Fe Cl1 101.70(13)
O1 Fe Cl1 97.79(12)
N1 Fe Cl1 92.71(13)
N3 Fe Cl1 92.57(13)
N2 Fe Cl1 161.29(13)

loop_
_geom_bond_atom_site_label_1
_geom_bond_atom_site_label_2
_geom_bond_distance
C1 N1 1.316(7)
C1 C2 1.380(8)
C1 H1 0.9300
C2 C3 1.330(10)
C2 H2 0.9300
C3 C4 1.383(10)
C3 H3 0.9300
C4 C5 1.387(8)
C4 H4 0.9300
C5 N1 1.338(7)
C5 C6 1.473(8)
C6 N2 1.493(7)
C6 H6A 0.9700
C6 H6B 0.9700
C7 N2 1.464(7)
C7 C8 1.471(8)
C7 H7A 0.9700
C7 H7B 0.9700
C8 N3 1.357(7)
C8 C9 1.369(7)
C9 C10 1.361(9)
C9 H9 0.9300
C10 C11 1.375(10)
C10 H10 0.9300
C11 C12 1.368(8)
C11 H11 0.9300
C12 N3 1.313(7)
C12 H12 0.9300
C13 O1 1.327(6)
C13 C18 1.375(7)
C13 C14 1.410(7)
C14 O2 1.329(6)
C14 C15 1.375(7)
C15 C16 1.414(8)
C15 Cl2 1.714(6)
C16 C17 1.379(9)
C16 Cl3 1.715(6)
C17 C18 1.400(8)
C17 Cl4 1.727(6)
C18 Cl5 1.726(6)
C19 N2 1.465(8)
C19 C20 1.524(9)
C19 H19A 0.9700
C19 H19B 0.9700
C20 O3 1.403(9)
C20 H20A 0.9700
C20 H20B 0.9700
C21 O3 1.449(9)
C21 H21A 0.9600
C21 H21B 0.9600
C21 H21C 0.9600
N1 Fe 2.162(4)
N2 Fe 2.253(4)
N3 Fe 2.193(4)
O1 Fe 1.970(3)
O2 Fe 1.950(4)
Cl1 Fe 2.2837(17)

loop_
_geom_torsion_atom_site_label_1
_geom_torsion_atom_site_label_2
_geom_torsion_atom_site_label_3
_geom_torsion_atom_site_label_4
_geom_torsion
N1 C1 C2 C3 -2.0(10)
C1 C2 C3 C4 1.8(10)
C2 C3 C4 C5 0.7(10)
C3 C4 C5 N1 -3.1(9)
C3 C4 C5 C6 172.3(6)
N1 C5 C6 N2 -37.8(7)
C4 C5 C6 N2 146.5(6)
N2 C7 C8 N3 -31.0(7)
N2 C7 C8 C9 149.5(5)
N3 C8 C9 C10 -1.2(9)
C7 C8 C9 C10 178.3(6)
C8 C9 C10 C11 0.6(9)
C9 C10 C11 C12 -0.5(10)
C10 C11 C12 N3 0.9(10)
O1 C13 C14 O2 0.6(7)
C18 C13 C14 O2 -179.1(5)
O1 C13 C14 C15 179.5(5)
C18 C13 C14 C15 -0.2(8)
O2 C14 C15 C16 -178.9(6)
C13 C14 C15 C16 2.3(9)
O2 C14 C15 Cl2 -2.5(8)
C13 C14 C15 Cl2 178.7(4)
C14 C15 C16 C17 -2.8(10)
Cl2 C15 C16 C17 -179.2(5)
C14 C15 C16 Cl3 178.6(5)
Cl2 C15 C16 Cl3 2.2(8)
C15 C16 C17 C18 1.3(10)
Cl3 C16 C17 C18 179.9(5)
C15 C16 C17 Cl4 -176.7(5)
Cl3 C16 C17 Cl4 1.9(9)
O1 C13 C18 C17 179.0(5)
C14 C13 C18 C17 -1.3(9)
O1 C13 C18 Cl5 -0.3(8)
C14 C13 C18 Cl5 179.4(4)
C16 C17 C18 C13 0.8(10)
Cl4 C17 C18 C13 178.7(5)
C16 C17 C18 Cl5 -179.9(5)
Cl4 C17 C18 Cl5 -1.9(8)
N2 C19 C20 O3 86.6(8)
C2 C1 N1 C5 -0.4(8)
C2 C1 N1 Fe 166.4(5)
C4 C5 N1 C1 2.9(8)
C6 C5 N1 C1 -172.8(5)
C4 C5 N1 Fe -164.8(4)
C6 C5 N1 Fe 19.5(6)
C8 C7 N2 C19 164.0(5)
C8 C7 N2 C6 -70.8(6)
C8 C7 N2 Fe 45.2(5)
C20 C19 N2 C7 64.8(7)
C20 C19 N2 C6 -59.6(7)
C20 C19 N2 Fe -179.2(5)
C5 C6 N2 C7 150.1(5)
C5 C6 N2 C19 -85.4(6)
C5 C6 N2 Fe 35.5(6)
C11 C12 N3 C8 -1.4(9)
C11 C12 N3 Fe -177.6(4)
C9 C8 N3 C12 1.6(8)
C7 C8 N3 C12 -178.0(5)
C9 C8 N3 Fe 178.2(4)
C7 C8 N3 Fe -1.4(6)
C18 C13 O1 Fe -174.7(4)
C14 C13 O1 Fe 5.6(5)
C15 C14 O2 Fe 174.6(5)
C13 C14 O2 Fe -6.5(6)
C19 C20 O3 C21 -170.8(7)
C14 O2 Fe O1 7.4(3)
C14 O2 Fe N1 62.5(7)
C14 O2 Fe N3 178.7(4)
C14 O2 Fe N2 104.4(4)
C14 O2 Fe Cl1 -89.1(3)
C13 O1 Fe O2 -7.0(3)
C13 O1 Fe N1 -173.7(3)
C13 O1 Fe N3 -49.6(8)
C13 O1 Fe N2 -97.5(3)
C13 O1 Fe Cl1 93.9(3)
C1 N1 Fe O2 -122.6(6)
C5 N1 Fe O2 44.4(7)
C1 N1 Fe O1 -68.1(4)
C5 N1 Fe O1 98.9(4)
C1 N1 Fe N3 122.7(4)
C5 N1 Fe N3 -70.4(4)
C1 N1 Fe N2 -165.9(5)
C5 N1 Fe N2 1.0(4)
C1 N1 Fe Cl1 29.6(4)
C5 N1 Fe Cl1 -163.4(4)
C12 N3 Fe O2 104.6(5)
C8 N3 Fe O2 -71.7(4)
C12 N3 Fe O1 146.8(6)
C8 N3 Fe O1 -29.4(9)
C12 N3 Fe N1 -90.2(5)
C8 N3 Fe N1 93.5(4)
C12 N3 Fe N2 -163.4(5)
C8 N3 Fe N2 20.3(4)
C12 N3 Fe Cl1 3.0(5)
C8 N3 Fe Cl1 -173.3(4)
C7 N2 Fe O2 53.1(4)
C19 N2 Fe O2 -66.3(4)
C6 N2 Fe O2 171.3(4)
C7 N2 Fe O1 136.0(3)
C19 N2 Fe O1 16.6(4)
C6 N2 Fe O1 -105.8(4)
C7 N2 Fe N1 -138.0(4)
C19 N2 Fe N1 102.5(4)
C6 N2 Fe N1 -19.8(3)
C7 N2 Fe N3 -34.1(3)
C19 N2 Fe N3 -153.6(4)
C6 N2 Fe N3 84.0(4)
C7 N2 Fe Cl1 -81.3(5)
C19 N2 Fe Cl1 159.2(4)
C6 N2 Fe Cl1 36.8(6)

loop_
_platon_squeeze_void_nr
_platon_squeeze_void_average_x
_platon_squeeze_void_average_y
_platon_squeeze_void_average_z
_platon_squeeze_void_volume
_platon_squeeze_void_count_electrons
1 0.000 0.000 0.000 215.8 44.2
2 0.500 0.500 0.500 215.8 43.5
